data_4503782
loop_
_publ_author_name
'Breen, Meghan E.'
'Tameze, Shella L.'
'Dougherty, William G.'
'Kassel, W. Scott'
'Wheeler, Kraig A.'

_publ_section_title
;
 Structural Studies of Enantiomers, Racemates, and Quasiracemates.
 2-(3-Bromophenoxy)propionic Acid and 2-(3-Methoxyphenoxy)propionic Acid
;
_journal_issue 10
_journal_name_full 'Crystal Growth &amp; Design'
_journal_page_first 3863
_journal_paper_doi 10.1021/cg800449r
_journal_volume 8
_journal_year 2008
_chemical_formula_moiety 'C10 H12 O4'
_chemical_formula_sum 'C10 H12 O4'
_chemical_formula_weight 196.20
_chemical_name_systematic
; 
  (+-)-2-(3-methoxyphenoxy)propanoic acid 
;
_space_group_IT_number 61
_symmetry_cell_setting orthorhombic
_symmetry_space_group_name_Hall '-P 2ac 2ab'
_symmetry_space_group_name_H-M 'P b c a'
_atom_sites_solution_hydrogens geom
_atom_sites_solution_primary direct
_atom_sites_solution_secondary difmap
_audit_creation_method SHELXL-97
_cell_angle_alpha 90.00
_cell_angle_beta 90.00
_cell_angle_gamma 90.00
_cell_formula_units_Z 8
_cell_length_a 13.9238(13)
_cell_length_b 8.0603(5)
_cell_length_c 17.796(1)
_cell_measurement_reflns_used 69
_cell_measurement_temperature 298(2)
_cell_measurement_theta_max 24.113
_cell_measurement_theta_min 21.667
_cell_volume 1997.2(3)
_computing_cell_refinement XSCANS
_computing_data_collection 'XSCANS (Bruker, 1999)'
_computing_data_reduction 'XPREP (Bruker, 2001)'
_computing_molecular_graphics 'X-SEED (Barbour, 2001)'
_computing_publication_material X-SEED
_computing_structure_refinement 'SHELXL97 (Sheldrick, 1997)'
_computing_structure_solution 'SHELXS97 (Sheldrick, 1997)'
_diffrn_ambient_temperature 298(2)
_diffrn_measured_fraction_theta_full 1.000
_diffrn_measured_fraction_theta_max 1.000
_diffrn_measurement_device_type 'Bruker P4'
_diffrn_measurement_method '\q/2\q\ scans'
_diffrn_radiation_monochromator graphite
_diffrn_radiation_source 'fine-focus sealed tube'
_diffrn_radiation_type MoK\a
_diffrn_radiation_wavelength 0.71073
_diffrn_reflns_av_R_equivalents 0.0216
_diffrn_reflns_av_sigmaI/netI 0.0470
_diffrn_reflns_limit_h_max 1
_diffrn_reflns_limit_h_min -16
_diffrn_reflns_limit_k_max 1
_diffrn_reflns_limit_k_min -9
_diffrn_reflns_limit_l_max 1
_diffrn_reflns_limit_l_min -21
_diffrn_reflns_number 2415
_diffrn_reflns_theta_full 25.34
_diffrn_reflns_theta_max 25.34
_diffrn_reflns_theta_min 2.29
_diffrn_standards_decay_% 0
_diffrn_standards_interval_count 97
_diffrn_standards_number 3
_exptl_absorpt_coefficient_mu 0.101
_exptl_absorpt_correction_type none
_exptl_crystal_colour colorless
_exptl_crystal_density_diffrn 1.305
_exptl_crystal_density_method 'not measured'
_exptl_crystal_description 'transparent plate'
_exptl_crystal_F_000 832
_exptl_crystal_size_max 0.64
_exptl_crystal_size_mid 0.43
_exptl_crystal_size_min 0.06
_refine_diff_density_max 0.138
_refine_diff_density_min -0.150
_refine_diff_density_rms 0.037
_refine_ls_extinction_method none
_refine_ls_goodness_of_fit_ref 1.021
_refine_ls_hydrogen_treatment mixed
_refine_ls_matrix_type full
_refine_ls_number_parameters 128
_refine_ls_number_reflns 1823
_refine_ls_number_restraints 0
_refine_ls_restrained_S_all 1.021
_refine_ls_R_factor_all 0.0943
_refine_ls_R_factor_gt 0.0474
_refine_ls_shift/su_max 0.000
_refine_ls_shift/su_mean 0.000
_refine_ls_structure_factor_coef Fsqd
_refine_ls_weighting_details 'calc w=1/[\s^2^(Fo^2^)+(0.0465P)^2^+0.2481P] where P=(Fo^2^+2Fc^2^)/3'
_refine_ls_weighting_scheme calc
_refine_ls_wR_factor_gt 0.0933
_refine_ls_wR_factor_ref 0.1103
_reflns_number_gt 1105
_reflns_number_total 1823
_reflns_threshold_expression >2sigma(I)
_cod_data_source_file cg800449r_si_001.cif
_cod_data_source_block c:(rac)-4-II
_cod_depositor_comments
;
The following automatic conversions were performed:

'_symmetry_cell_setting' value 'Orthorhombic' changed to
'orthorhombic' according to
/home/saulius/struct/CIF-dictionaries/cif_core.dic dictionary named
'cif_core.dic' version 2.4.1 from 2010-06-29.

Automatic conversion script
Id: cif_fix_values 1715 2011-07-08 13:25:40Z adriana 
;
_cod_original_sg_symbol_H-M Pbca
_cod_database_code 4503782

loop_
_symmetry_equiv_pos_as_xyz
'x, y, z'
'-x+1/2, -y, z+1/2'
'x+1/2, -y+1/2, -z'
'-x, y+1/2, -z+1/2'
'-x, -y, -z'
'x-1/2, y, -z-1/2'
'-x-1/2, y-1/2, z'
'x, -y-1/2, z-1/2'

loop_
_atom_site_label
_atom_site_type_symbol
_atom_site_fract_x
_atom_site_fract_y
_atom_site_fract_z
_atom_site_U_iso_or_equiv
_atom_site_adp_type
_atom_site_occupancy
_atom_site_symmetry_multiplicity
_atom_site_calc_flag
_atom_site_refinement_flags
O1 O 0.08112(13) 0.1758(2) 0.51686(9) 0.0539(5) Uani 1 1 d .
O2 O 0.06599(12) -0.0761(2) 0.56799(8) 0.0544(5) Uani 1 1 d .
O3 O 0.21303(11) -0.01790(19) 0.66388(8) 0.0515(4) Uani 1 1 d .
O4 O 0.10774(13) -0.3010(2) 0.88229(9) 0.0731(6) Uani 1 1 d .
C1 C 0.10694(16) 0.0562(3) 0.56243(12) 0.0438(5) Uani 1 1 d .
C2 C 0.19744(16) 0.0986(3) 0.60532(12) 0.0487(6) Uani 1 1 d .
H2 H 0.1921 0.2105 0.6265 0.058 Uiso 1 1 calc R
C3 C 0.28419(17) 0.0890(3) 0.55408(13) 0.0659(8) Uani 1 1 d .
H3A H 0.3410 0.1161 0.5821 0.099 Uiso 1 1 calc R
H3B H 0.2767 0.1662 0.5134 0.099 Uiso 1 1 calc R
H3C H 0.2899 -0.0214 0.5343 0.099 Uiso 1 1 calc R
C4 C 0.15268(16) -0.0163(3) 0.72602(12) 0.0453(6) Uani 1 1 d .
C5 C 0.15887(15) -0.1574(3) 0.76961(12) 0.0455(6) Uani 1 1 d .
H5 H 0.1977 -0.2454 0.7548 0.055 Uiso 1 1 calc R
C6 C 0.10668(16) -0.1664(3) 0.83542(14) 0.0524(6) Uani 1 1 d .
C7 C 0.04876(19) -0.0360(3) 0.85738(14) 0.0636(7) Uani 1 1 d .
H7 H 0.0141 -0.0417 0.9020 0.076 Uiso 1 1 calc R
C8 C 0.04320(19) 0.1015(4) 0.81268(15) 0.0672(8) Uani 1 1 d .
H8 H 0.0041 0.1892 0.8274 0.081 Uiso 1 1 calc R
C9 C 0.09439(18) 0.1140(3) 0.74588(14) 0.0590(7) Uani 1 1 d .
H9 H 0.0893 0.2076 0.7156 0.071 Uiso 1 1 calc R
C10 C 0.1635(2) -0.4397(4) 0.85946(16) 0.0869(10) Uani 1 1 d .
H10A H 0.1587 -0.5256 0.8966 0.130 Uiso 1 1 calc R
H10B H 0.2294 -0.4068 0.8542 0.130 Uiso 1 1 calc R
H10C H 0.1400 -0.4803 0.8122 0.130 Uiso 1 1 calc R
H1 H 0.028(2) 0.135(4) 0.4893(17) 0.124(13) Uiso 1 1 d .

loop_
_atom_site_aniso_label
_atom_site_aniso_U_11
_atom_site_aniso_U_22
_atom_site_aniso_U_33
_atom_site_aniso_U_23
_atom_site_aniso_U_13
_atom_site_aniso_U_12
O1 0.0558(10) 0.0519(10) 0.0540(10) 0.0131(9) -0.0079(9) -0.0023(9)
O2 0.0591(10) 0.0479(10) 0.0563(10) 0.0073(9) -0.0107(8) -0.0078(9)
O3 0.0518(9) 0.0585(10) 0.0443(8) 0.0072(8) -0.0005(8) 0.0064(8)
O4 0.0791(13) 0.0748(12) 0.0654(11) 0.0158(11) 0.0297(10) 0.0129(11)
C1 0.0483(14) 0.0448(13) 0.0383(12) 0.0021(12) 0.0047(11) 0.0036(12)
C2 0.0525(14) 0.0477(14) 0.0459(12) 0.0080(12) -0.0067(12) -0.0021(12)
C3 0.0507(15) 0.0770(19) 0.0699(16) 0.0171(16) 0.0003(14) -0.0107(14)
C4 0.0394(12) 0.0543(14) 0.0421(12) -0.0039(12) -0.0070(12) -0.0004(11)
C5 0.0405(12) 0.0497(14) 0.0464(13) -0.0009(12) 0.0003(11) 0.0021(11)
C6 0.0436(14) 0.0619(16) 0.0518(14) -0.0004(14) 0.0030(12) 0.0020(13)
C7 0.0561(16) 0.078(2) 0.0564(15) -0.0036(15) 0.0123(13) 0.0108(15)
C8 0.0602(17) 0.0716(19) 0.0698(17) -0.0114(16) 0.0058(15) 0.0202(15)
C9 0.0592(15) 0.0588(15) 0.0589(15) 0.0012(14) -0.0084(13) 0.0115(14)
C10 0.100(2) 0.0736(19) 0.087(2) 0.0303(18) 0.0361(19) 0.0255(19)

loop_
_atom_type_symbol
_atom_type_description
_atom_type_scat_dispersion_real
_atom_type_scat_dispersion_imag
_atom_type_scat_source
C C 0.0033 0.0016 'International Tables Vol C Tables 4.2.6.8 and 6.1.1.4'
H H 0.0000 0.0000 'International Tables Vol C Tables 4.2.6.8 and 6.1.1.4'
O O 0.0106 0.0060 'International Tables Vol C Tables 4.2.6.8 and 6.1.1.4'

loop_
_geom_angle_atom_site_label_1
_geom_angle_atom_site_label_2
_geom_angle_atom_site_label_3
_geom_angle
C1 O1 H1 106(2)
C4 O3 C2 119.06(17)
C6 O4 C10 117.10(18)
O2 C1 O1 124.6(2)
O2 C1 C2 123.3(2)
O1 C1 C2 112.0(2)
O3 C2 C1 110.39(18)
O3 C2 C3 106.61(19)
C1 C2 C3 110.43(17)
O3 C2 H2 109.8
C1 C2 H2 109.8
C3 C2 H2 109.8
C2 C3 H3A 109.5
C2 C3 H3B 109.5
H3A C3 H3B 109.5
C2 C3 H3C 109.5
H3A C3 H3C 109.5
H3B C3 H3C 109.5
C9 C4 C5 121.5(2)
C9 C4 O3 124.7(2)
C5 C4 O3 113.7(2)
C4 C5 C6 119.2(2)
C4 C5 H5 120.4
C6 C5 H5 120.4
O4 C6 C5 123.6(2)
O4 C6 C7 115.9(2)
C5 C6 C7 120.5(2)
C8 C7 C6 119.0(2)
C8 C7 H7 120.5
C6 C7 H7 120.5
C7 C8 C9 121.9(2)
C7 C8 H8 119.1
C9 C8 H8 119.1
C4 C9 C8 117.9(2)
C4 C9 H9 121.1
C8 C9 H9 121.1
O4 C10 H10A 109.5
O4 C10 H10B 109.5
H10A C10 H10B 109.5
O4 C10 H10C 109.5
H10A C10 H10C 109.5
H10B C10 H10C 109.5

loop_
_geom_bond_atom_site_label_1
_geom_bond_atom_site_label_2
_geom_bond_distance
O1 C1 1.310(3)
O1 H1 0.94(3)
O2 C1 1.214(3)
O3 C4 1.389(3)
O3 C2 1.420(2)
O4 C6 1.368(3)
O4 C10 1.420(3)
C1 C2 1.512(3)
C2 C3 1.515(3)
C2 H2 0.9800
C3 H3A 0.9600
C3 H3B 0.9600
C3 H3C 0.9600
C4 C9 1.373(3)
C4 C5 1.380(3)
C5 C6 1.380(3)
C5 H5 0.9300
C6 C7 1.381(3)
C7 C8 1.366(3)
C7 H7 0.9300
C8 C9 1.390(3)
C8 H8 0.9300
C9 H9 0.9300
C10 H10A 0.9600
C10 H10B 0.9600
C10 H10C 0.9600

loop_
_geom_hbond_atom_site_label_D
_geom_hbond_atom_site_label_H
_geom_hbond_atom_site_label_A
_geom_hbond_distance_DH
_geom_hbond_distance_HA
_geom_hbond_distance_DA
_geom_hbond_angle_DHA
_geom_hbond_site_symmetry_A
O1 H1 O2 0.94(3) 1.73(3) 2.669(2) 174(3) 5_556

loop_
_geom_torsion_atom_site_label_1
_geom_torsion_atom_site_label_2
_geom_torsion_atom_site_label_3
_geom_torsion_atom_site_label_4
_geom_torsion
C4 O3 C2 C1 -70.8(2)
C4 O3 C2 C3 169.23(18)
O2 C1 C2 O3 -13.8(3)
O1 C1 C2 O3 168.86(18)
O2 C1 C2 C3 103.8(3)
O1 C1 C2 C3 -73.5(2)
C2 O3 C4 C9 -17.8(3)
C2 O3 C4 C5 164.86(18)
C9 C4 C5 C6 -1.3(3)
O3 C4 C5 C6 176.14(19)
C10 O4 C6 C5 -2.3(4)
C10 O4 C6 C7 177.4(2)
C4 C5 C6 O4 179.8(2)
C4 C5 C6 C7 0.1(3)
O4 C6 C7 C8 -179.1(2)
C5 C6 C7 C8 0.6(4)
C6 C7 C8 C9 -0.2(4)
C5 C4 C9 C8 1.6(3)
O3 C4 C9 C8 -175.5(2)
C7 C8 C9 C4 -0.9(4)
